data_1576100
loop_
_publ_author_name
'Chen, Xiang'
'Tao, Siyu'
'Chen, Ruijia'
'Zhao, Zihao'
'Zhang, Qiang'
'Li, Anze'
'Yang, Guangxin'
'Liu, Wenbin'
'Yuan, Wang Zhang'

_publ_section_title
;
 Site-selective thionation and doping enabled tunable full-color emission
 in nonconventional luminophores.
;
_journal_issue 3
_journal_name_full 'Materials horizons'
_journal_page_first 1412
_journal_page_last 1420
_journal_paper_doi 10.1039/d5mh01519g
_journal_volume 13
_journal_year 2026
_chemical_formula_moiety 'C3 H3 N O2 S'
_chemical_formula_sum 'C3 H3 N O2 S'
_chemical_formula_weight 117.12
_space_group_crystal_system orthorhombic
_space_group_IT_number 61
_space_group_name_Hall '-P 2ac 2ab'
_space_group_name_H-M_alt 'P b c a'
_atom_sites_solution_hydrogens geom
_audit_creation_date 2025-10-09
_audit_creation_method
;
Olex2 1.5-ac6-018
(compiled 2024.02.14 svn.r2f8d729c for Rigaku Oxford Diffraction, GUI svn.r6920)
;
_audit_update_record
;
2025-10-09 deposited with the CCDC.	2025-10-22 downloaded from the CCDC.
;
_cell_angle_alpha 90
_cell_angle_beta 90
_cell_angle_gamma 90
_cell_formula_units_Z 8
_cell_length_a 7.3097(2)
_cell_length_b 9.3825(3)
_cell_length_c 13.1497(4)
_cell_measurement_reflns_used 9897
_cell_measurement_temperature 173(2)
_cell_measurement_theta_max 68.31
_cell_measurement_theta_min 6.73
_cell_volume 901.85(5)
_computing_cell_refinement 'SAINT V8.40B (?, 2016)'
_computing_data_reduction 'SAINT V8.40B (?, 2016)'
_computing_molecular_graphics 'Olex2 1.5-ac6-018 (Dolomanov et al., 2009)'
_computing_publication_material 'Olex2 1.5-ac6-018 (Dolomanov et al., 2009)'
_computing_structure_refinement 'XL  (Sheldrick, 2008)'
_diffrn_ambient_temperature 173.00
_diffrn_measured_fraction_theta_full 0.989
_diffrn_measured_fraction_theta_max 0.989
_diffrn_measurement_device_type 'Bruker APEX-II CCD'
_diffrn_measurement_method '\f and \w scans'
_diffrn_radiation_type CuK\a
_diffrn_radiation_wavelength 1.54178
_diffrn_reflns_av_R_equivalents 0.0358
_diffrn_reflns_av_unetI/netI 0.0207
_diffrn_reflns_Laue_measured_fraction_full 0.989
_diffrn_reflns_Laue_measured_fraction_max 0.989
_diffrn_reflns_limit_h_max 8
_diffrn_reflns_limit_h_min -8
_diffrn_reflns_limit_k_max 11
_diffrn_reflns_limit_k_min -11
_diffrn_reflns_limit_l_max 15
_diffrn_reflns_limit_l_min -15
_diffrn_reflns_number 12284
_diffrn_reflns_point_group_measured_fraction_full 0.989
_diffrn_reflns_point_group_measured_fraction_max 0.989
_diffrn_reflns_theta_full 67.679
_diffrn_reflns_theta_max 68.307
_diffrn_reflns_theta_min 8.394
_diffrn_source_current 1.2
_diffrn_source_power 0.06
_diffrn_source_voltage 50.0
_diffrn_standards_number 0
_exptl_absorpt_coefficient_mu 5.343
_exptl_absorpt_correction_T_max 0.7531
_exptl_absorpt_correction_T_min 0.5886
_exptl_absorpt_correction_type multi-scan
_exptl_absorpt_process_details
;
SADABS-2016/2 (Bruker,2016/2) was used for absorption correction.
wR2(int) was 0.0995 before and 0.0528 after correction.
The Ratio of minimum to maximum transmission is 0.7816.
The \l/2 correction factor is Not present.
;
_exptl_crystal_colour colourless
_exptl_crystal_colour_primary colourless
_exptl_crystal_density_diffrn 1.725
_exptl_crystal_description block
_exptl_crystal_F_000 480
_exptl_crystal_size_max 0.15
_exptl_crystal_size_mid 0.14
_exptl_crystal_size_min 0.12
_refine_diff_density_max 0.205
_refine_diff_density_min -0.218
_refine_diff_density_rms 0.060
_refine_ls_extinction_coef 0.0161(9)
_refine_ls_extinction_expression Fc^*^=kFc[1+0.001xFc^2^\l^3^/sin(2\q)]^-1/4^
_refine_ls_extinction_method 'SHELXL-2019/1 (Sheldrick 2019)'
_refine_ls_goodness_of_fit_ref 1.058
_refine_ls_hydrogen_treatment constr
_refine_ls_matrix_type full
_refine_ls_number_parameters 72
_refine_ls_number_reflns 818
_refine_ls_number_restraints 5
_refine_ls_restrained_S_all 1.067
_refine_ls_R_factor_all 0.0255
_refine_ls_R_factor_gt 0.0248
_refine_ls_shift/su_max 0.001
_refine_ls_shift/su_mean 0.000
_refine_ls_structure_factor_coef Fsqd
_refine_ls_weighting_details 'w=1/[\s^2^(Fo^2^)+(0.0326P)^2^+0.4058P] where P=(Fo^2^+2Fc^2^)/3'
_refine_ls_weighting_scheme calc
_refine_ls_wR_factor_gt 0.0604
_refine_ls_wR_factor_ref 0.0606
_reflns_Friedel_coverage 0.000
_reflns_number_gt 804
_reflns_number_total 818
_reflns_threshold_expression 'I > 2\s(I)'
_cod_data_source_file d5mh01519g2.cif
_cod_data_source_block t_a_CCDC1
_cod_depositor_comments 'Adding full bibliography for 1576098--1576100.cif.'
_cod_database_code 1576100
_shelx_shelxl_version_number 2019/1
_shelx_space_group_comment
;
The symmetry employed for this shelxl refinement is uniquely defined
by the following loop, which should always be used as a source of
symmetry information in preference to the above space-group names.
They are only intended as comments.
;
_shelx_estimated_absorpt_t_max 0.567
_shelx_estimated_absorpt_t_min 0.501
_olex2_refinement_description
;
1. Fixed Uiso
 At 1.2 times of:
  All C(H,H) groups, All N(H) groups
2. Restrained distances
 C3-C2 \\sim C4-C1
 with sigma of 0.01
 S3-C2 \\sim S1-C1
 with sigma of 0.01
 S3-C4 \\sim S1-C3
 with sigma of 0.01
 C4-C1 \\sim C3-C2
 with sigma of 0.01
3. Restrained planarity
 S3, C2, N1, C1, C4
 with sigma of 0.01
4. Uiso/Uaniso restraints and constraints
Uanis(C3) = Uanis(S3)
Uanis(S1) = Uanis(C4)
5. Others
 Sof(S3)=Sof(C4)=Sof(H4A)=Sof(H4B)=1-FVAR(1)
 Sof(S1)=Sof(C3)=Sof(H3A)=Sof(H3B)=FVAR(1)
6.a Secondary CH2 refined with riding coordinates:
 C3(H3A,H3B), C4(H4A,H4B)
6.b Aromatic/amide H refined with riding coordinates:
 N1(H1)
;
_olex2_submission_special_instructions 'No special instructions were received'

loop_
_space_group_symop_operation_xyz
'x, y, z'
'-x+1/2, -y, z+1/2'
'-x, y+1/2, -z+1/2'
'x+1/2, -y+1/2, -z'
'-x, -y, -z'
'x-1/2, y, -z-1/2'
'x, -y-1/2, z-1/2'
'-x-1/2, y-1/2, z'

loop_
_atom_site_label
_atom_site_type_symbol
_atom_site_fract_x
_atom_site_fract_y
_atom_site_fract_z
_atom_site_U_iso_or_equiv
_atom_site_adp_type
_atom_site_occupancy
_atom_site_site_symmetry_order
_atom_site_calc_flag
_atom_site_refinement_flags_posn
_atom_site_refinement_flags_adp
_atom_site_refinement_flags_occupancy
_atom_site_disorder_assembly
_atom_site_disorder_group
S1 S 0.38358(6) 0.12970(4) 0.59178(4) 0.01900(19) Uani 0.877(2) 1 d D . P A 1
O1 O 0.36409(13) 0.33966(10) 0.45881(7) 0.0256(3) Uani 1 1 d . . . . .
O2 O 0.69451(14) 0.37944(9) 0.75085(8) 0.0275(3) Uani 1 1 d . . . . .
N1 N 0.53736(14) 0.37867(10) 0.60126(8) 0.0172(3) Uani 1 1 d . . . . .
H1 H 0.569929 0.465651 0.583980 0.021 Uiso 1 1 calc R U . . .
C1 C 0.42592(16) 0.29857(13) 0.53996(9) 0.0178(3) Uani 1 1 d D . . . .
C2 C 0.59635(16) 0.31853(13) 0.69047(9) 0.0182(3) Uani 1 1 d D . . . .
C3 C 0.5236(7) 0.1705(4) 0.7022(4) 0.0195(7) Uani 0.877(2) 1 d D . P A 1
H3A H 0.449255 0.163531 0.764890 0.023 Uiso 0.877(2) 1 calc R U P A 1
H3B H 0.625986 0.101851 0.707236 0.023 Uiso 0.877(2) 1 calc R U P A 1
S3 S 0.5201(11) 0.1488(9) 0.7120(8) 0.0195(7) Uani 0.123(2) 1 d D . P A 2
C4 C 0.3991(18) 0.1596(11) 0.5913(11) 0.01900(19) Uani 0.123(2) 1 d D . P A 2
H4A H 0.442704 0.082465 0.546011 0.023 Uiso 0.123(2) 1 calc R U P A 2
H4B H 0.266787 0.144631 0.603282 0.023 Uiso 0.123(2) 1 calc R U P A 2

loop_
_atom_site_aniso_label
_atom_site_aniso_U_11
_atom_site_aniso_U_22
_atom_site_aniso_U_33
_atom_site_aniso_U_23
_atom_site_aniso_U_13
_atom_site_aniso_U_12
S1 0.0236(3) 0.0138(3) 0.0196(2) 0.00020(16) -0.00191(12) -0.00414(15)
O1 0.0325(5) 0.0241(5) 0.0202(5) 0.0038(4) -0.0069(4) -0.0068(4)
O2 0.0320(5) 0.0219(5) 0.0286(5) -0.0004(4) -0.0129(4) -0.0002(4)
N1 0.0195(6) 0.0130(5) 0.0192(5) 0.0015(4) -0.0009(4) -0.0017(4)
C1 0.0177(5) 0.0170(6) 0.0188(6) -0.0007(5) 0.0023(5) -0.0001(5)
C2 0.0166(6) 0.0179(6) 0.0203(6) 0.0002(5) 0.0001(5) 0.0034(5)
C3 0.0223(6) 0.0143(14) 0.0218(12) 0.0037(10) -0.0008(6) -0.0011(8)
S3 0.0223(6) 0.0143(14) 0.0218(12) 0.0037(10) -0.0008(6) -0.0011(8)
C4 0.0236(3) 0.0138(3) 0.0196(2) 0.00020(16) -0.00191(12) -0.00414(15)

loop_
_atom_type_symbol
_atom_type_description
_atom_type_scat_dispersion_real
_atom_type_scat_dispersion_imag
_atom_type_scat_source
C C 0.0181 0.0091 'International Tables Vol C Tables 4.2.6.8 and 6.1.1.4'
H H 0.0000 0.0000 'International Tables Vol C Tables 4.2.6.8 and 6.1.1.4'
N N 0.0311 0.0180 'International Tables Vol C Tables 4.2.6.8 and 6.1.1.4'
O O 0.0492 0.0322 'International Tables Vol C Tables 4.2.6.8 and 6.1.1.4'
S S 0.3331 0.5567 'International Tables Vol C Tables 4.2.6.8 and 6.1.1.4'

loop_
_geom_angle_atom_site_label_1
_geom_angle_atom_site_label_2
_geom_angle_atom_site_label_3
_geom_angle
_geom_angle_site_symmetry_1
_geom_angle_site_symmetry_3
_geom_angle_publ_flag
C1 S1 C3 91.17(14) . . ?
C1 N1 H1 121.2 . . ?
C1 N1 C2 117.68(11) . . ?
C2 N1 H1 121.2 . . ?
O1 C1 S1 124.05(10) . . ?
O1 C1 N1 124.11(11) . . ?
O1 C1 C4 128.8(7) . . ?
N1 C1 S1 111.84(9) . . ?
N1 C1 C4 107.1(7) . . ?
O2 C2 N1 123.51(12) . . ?
O2 C2 C3 125.5(3) . . ?
O2 C2 S3 121.5(4) . . ?
N1 C2 C3 111.0(3) . . ?
N1 C2 S3 115.0(4) . . ?
S1 C3 H3A 110.0 . . ?
S1 C3 H3B 110.0 . . ?
C2 C3 S1 108.3(3) . . ?
C2 C3 H3A 110.0 . . ?
C2 C3 H3B 110.0 . . ?
H3A C3 H3B 108.4 . . ?
C2 S3 C4 87.8(7) . . ?
C1 C4 S3 112.5(10) . . ?
C1 C4 H4A 109.1 . . ?
C1 C4 H4B 109.1 . . ?
S3 C4 H4A 109.1 . . ?
S3 C4 H4B 109.1 . . ?
H4A C4 H4B 107.8 . . ?

loop_
_geom_bond_atom_site_label_1
_geom_bond_atom_site_label_2
_geom_bond_distance
_geom_bond_site_symmetry_2
_geom_bond_publ_flag
S1 C1 1.7524(13) . ?
S1 C3 1.817(6) . ?
O1 C1 1.2212(15) . ?
O2 C2 1.2132(16) . ?
N1 H1 0.8800 . ?
N1 C1 1.3705(16) . ?
N1 C2 1.3712(16) . ?
C1 C4 1.481(10) . ?
C2 C3 1.495(4) . ?
C2 S3 1.711(8) . ?
C3 H3A 0.9900 . ?
C3 H3B 0.9900 . ?
S3 C4 1.821(10) . ?
C4 H4A 0.9900 . ?
C4 H4B 0.9900 . ?

loop_
_geom_torsion_atom_site_label_1
_geom_torsion_atom_site_label_2
_geom_torsion_atom_site_label_3
_geom_torsion_atom_site_label_4
_geom_torsion
_geom_torsion_site_symmetry_1
_geom_torsion_site_symmetry_2
_geom_torsion_site_symmetry_3
_geom_torsion_site_symmetry_4
_geom_torsion_publ_flag
O1 C1 C4 S3 -179.91(16) . . . . ?
O2 C2 C3 S1 179.79(11) . . . . ?
O2 C2 S3 C4 179.7(3) . . . . ?
N1 C1 C4 S3 0.1(4) . . . . ?
N1 C2 C3 S1 -0.2(3) . . . . ?
N1 C2 S3 C4 0.02(15) . . . . ?
C1 S1 C3 C2 0.0(2) . . . . ?
C1 N1 C2 O2 -179.63(12) . . . . ?
C1 N1 C2 C3 0.3(3) . . . . ?
C1 N1 C2 S3 0.0(2) . . . . ?
C2 N1 C1 S1 -0.33(13) . . . . ?
C2 N1 C1 O1 179.92(12) . . . . ?
C2 N1 C1 C4 0.0(4) . . . . ?
C2 S3 C4 C1 0.0(3) . . . . ?
C3 S1 C1 O1 179.93(17) . . . . ?
C3 S1 C1 N1 0.18(12) . . . . ?
